data_7240495
loop_
_publ_author_name
'Huski\'c, Igor'
'Arhangelskis, Mihails'
'Fri\<s\<ci\'c, Tomislav'

_publ_section_title
;
 Solvent-free ageing reactions of rare earth element oxides: from
 geomimetic synthesis of new metal--organic materials towards a simple,
 environmentally friendly separation of scandium
;
_journal_issue 13
_journal_name_full 'Green Chemistry'
_journal_page_first 4364
_journal_page_last 4375
_journal_paper_doi 10.1039/D0GC00454E
_journal_volume 22
_journal_year 2020
_chemical_formula_moiety 'C3 Lu O8, O'
_chemical_formula_sum 'C3 Lu O9'
_chemical_formula_weight 355.00
_chemical_name_common 'catena-(tetra-aqua-tris(m2-oxalato-O,O',O'',O''')-di-lutecium(iii)) dihydrate'
_space_group_crystal_system triclinic
_space_group_IT_number 2
_space_group_name_Hall '-P 1'
_space_group_name_H-M_alt 'P -1'
_symmetry_space_group_name_H-M 'P -1'
_audit_update_record
;
2019-11-04 deposited with the CCDC.	2020-05-08 downloaded from the CCDC.
;
_cell_angle_alpha 98.1966(17)
_cell_angle_beta 99.4509(19)
_cell_angle_gamma 75.113(2)
_cell_formula_units_Z 2
_cell_length_a 9.5867(2)
_cell_length_b 6.64358(16)
_cell_length_c 6.25859(16)
_cell_measurement_reflns_used 20
_cell_measurement_temperature 293
_cell_measurement_theta_max 100
_cell_measurement_theta_min 4
_cell_volume 377.889(16)
_computing_cell_refinement 'TOPAS Academic v. 6'
_computing_data_collection 'Bruker DIFFRAC.SUITE'
_computing_structure_refinement 'TOPAS Academic v. 6'
_computing_structure_solution 'TOPAS Academic v. 6'
_diffrn_ambient_temperature 293
_diffrn_detector 'Position Sensitive Detector'
_diffrn_detector_type LYNXEYE
_diffrn_measurement_device_type 'Bruker D2 PHASER'
_diffrn_radiation_monochromator none
_diffrn_radiation_type 'Cu K\a~1~'
_diffrn_radiation_wavelength 1.5418
_diffrn_source 'sealed X-ray tube'
_diffrn_source_current 30
_diffrn_source_target Cu
_diffrn_source_voltage 40
_exptl_crystal_density_diffrn 3.1199(1)
_exptl_crystal_density_method 'not measured'
_exptl_crystal_F_000 322
_pd_char_colour white
_pd_instr_location ' ?'
_pd_meas_2theta_range_inc 0.0199
_pd_meas_2theta_range_max 90.000
_pd_meas_2theta_range_min 3.010
_pd_meas_number_of_points 4264
_pd_meas_scan_method cont
_pd_prep_temperature 293
_pd_proc_2theta_range_inc 0.0199
_pd_proc_2theta_range_max 90
_pd_proc_2theta_range_min 8
_pd_proc_ls_background_function 'Chebyshev polynomial'
_pd_proc_ls_profile_function pseudo-Voigt
_pd_proc_ls_prof_R_factor 0.011
_pd_proc_ls_prof_wR_expected 0.010
_pd_proc_ls_prof_wR_factor 0.052
_pd_proc_wavelength 1.5418
_pd_spec_mounting ' 'packed powder pellet''
_pd_spec_mount_mode resflection
_pd_spec_shape flat_sheet
_refine_ls_goodness_of_fit_all 5.391
_refine_ls_hydrogen_treatment undef
_refine_ls_matrix_type full
_refine_ls_number_constraints 18
_refine_ls_number_parameters 53
_refine_ls_number_restraints 12
_refine_ls_R_I_factor 0.027
_refine_ls_weighting_scheme calc
_cod_data_source_file d0gc00454e1.cif
_cod_data_source_block Lu_ox
_cod_depositor_comments
;Adding full bibliography for 7240489--7240496.cif.

 Adding full bibliography for 7240489--7240496.cif.
;
_cod_original_cell_volume 377.890(16)
_cod_original_sg_symbol_Hall '-p 1'
_cod_original_sg_symbol_H-M P-1
_cod_database_code 7240495

loop_
_symmetry_equiv_pos_as_xyz
'x, y, z '
'-x, -y, -z '

loop_
_atom_site_label
_atom_site_type_symbol
_atom_site_symmetry_multiplicity
_atom_site_fract_x
_atom_site_fract_y
_atom_site_fract_z
_atom_site_occupancy
_atom_site_B_iso_or_equiv
Lu1 Lu 2 0.80625(17) 0.3105(3) -0.8006(3) 1 0.36(5)
C1a C 2 0.0708(10) 1.025(4) -0.530(4) 1 1.80(14)
O1a O 2 0.046(6) 1.160(7) -0.662(8) 1 1.80(14)
O2a O 2 0.190(3) 0.926(9) -0.438(10) 1 1.80(14)
C1b C 2 0.021(2) -0.600(2) 0.914(3) 1 1.80(14)
O1b O 2 -0.035(4) -0.748(4) 0.930(7) 1 1.80(14)
O2b O 2 0.104(4) -0.586(6) 0.785(5) 1 1.80(14)
C1c C 2 0.4712(14) 0.455(4) -0.912(3) 1 1.80(14)
O1c O 2 0.3358(16) 0.510(6) -0.911(9) 1 1.80(14)
O2c O 2 0.568(3) 0.341(9) -0.792(10) 1 1.80(14)
Ow O 2 0.2458(17) -0.030(2) -0.938(2) 1 1.80(14)
Ow2 O 2 0.5304(15) -0.080(2) -0.736(2) 1 1.80(14)
Ow3 O 2 0.7580(17) -0.448(2) -0.470(2) 1 1.80(14)

loop_
_geom_angle_atom_site_label_1
_geom_angle_atom_site_label_2
_geom_angle_atom_site_label_3
_geom_angle
_geom_angle_site_symmetry_1
_geom_angle_site_symmetry_3
_geom_angle_publ_flag
O2C Lu1 Ow3 77.1(16) . 1_565 ?
O1A Lu1 O2C 147(2) 1_645 . ?
O1B Lu1 O2C 137.3(19) 1_663 . ?
Ow Lu1 O2C 77.2(16) 2_653 . ?
O2B Lu1 O2C 121.8(18) 2_655 . ?
O1C Lu1 O2C 69.3(17) 2_663 . ?
O2A Lu1 O2C 77.4(18) 2_664 . ?
O1A Lu1 Ow3 94.2(12) 1_645 1_565 ?
O1B Lu1 Ow3 137.1(9) 1_663 1_565 ?
Ow Lu1 Ow3 151.1(5) 2_653 1_565 ?
O2B Lu1 Ow3 68.0(9) 2_655 1_565 ?
O1C Lu1 Ow3 105.1(12) 2_663 1_565 ?
O2A Lu1 Ow3 80.1(15) 2_664 1_565 ?
O1A Lu1 O1B 68.6(16) 1_645 1_663 ?
Ow Lu1 O1A 100.2(12) 2_653 1_645 ?
O1A Lu1 O2B 81.9(16) 1_645 2_655 ?
O1A Lu1 O1C 142.8(14) 1_645 2_663 ?
O1A Lu1 O2A 69.9(16) 1_645 2_664 ?
Ow Lu1 O1B 71.8(9) 2_653 1_663 ?
O1B Lu1 O2B 70.8(12) 1_663 2_655 ?
O1B Lu1 O1C 75.8(12) 1_663 2_663 ?
O1B Lu1 O2A 124.7(14) 1_663 2_664 ?
Ow Lu1 O2B 138.7(9) 2_653 2_655 ?
Ow Lu1 O1C 77.7(11) 2_653 2_663 ?
Ow Lu1 O2A 81.5(15) 2_653 2_664 ?
O1C Lu1 O2B 76.7(12) 2_663 2_655 ?
O2A Lu1 O2B 135.4(16) 2_664 2_655 ?
O1C Lu1 O2A 143.8(12) 2_663 2_664 ?
Lu1 O1A C1A 120(4) 1_465 . ?
Lu1 O1B C1B 117(2) 1_447 . ?
Lu1 O1C C1C 118(3) 2_663 . ?
Lu1 O2A C1A 120(3) 2_664 . ?
Lu1 O2B C1B 123(2) 2_655 . ?
Lu1 O2C C1C 122(3) . . ?
O1A C1A O2A 130(4) . . ?
O1A C1A C1A 115(3) . 2_574 ?
O2A C1A C1A 116(3) . 2_574 ?
O1B C1B O2B 130(3) . . ?
O1B C1B C1B 114(2) . 2_547 ?
O2B C1B C1B 116(2) . 2_547 ?
O1C C1C O2C 130(3) . . ?
O1C C1C C1C 115(3) . 2_663 ?
O2C C1C C1C 115(2) . 2_663 ?

loop_
_geom_bond_atom_site_label_1
_geom_bond_atom_site_label_2
_geom_bond_distance
_geom_bond_site_symmetry_2
_geom_bond_publ_flag
Lu1 O2C 2.25(3) . ?
Lu1 Ow3 2.461(13) 1_565 ?
Lu1 O1A 2.33(6) 1_645 ?
Lu1 O1B 2.38(4) 1_663 ?
Lu1 Ow 2.396(13) 2_653 ?
Lu1 O2B 2.20(4) 2_655 ?
Lu1 O1C 2.35(5) 2_663 ?
Lu1 O2A 2.31(6) 2_664 ?
O1A C1A 1.26(5) . ?
O1B C1B 1.26(4) . ?
O1C C1C 1.26(3) . ?
O2A C1A 1.26(5) . ?
O2B C1B 1.25(4) . ?
O2C C1C 1.25(6) . ?
C1A C1A 1.59(2) 2_574 ?
C1B C1B 1.60(2) 2_547 ?
C1C C1C 1.56(3) 2_663 ?
